data_7246133
loop_
_publ_author_name
'Kusumoto, Sotaro'
'Sato, Kei'
'Muraie, Kouki'
'Masuda, Shunya'
'Rakumitsu, Kenta'
'Kim, Yang'
'Koide, Yoshihiro'

_publ_section_title
;
 Photosalient ionic cocrystal composed of trimesic acid and
 4-styrylpyridine
;
_journal_issue 6
_journal_name_full CrystEngComm
_journal_page_first 909
_journal_page_last 912
_journal_paper_doi 10.1039/D2CE01592G
_journal_volume 25
_journal_year 2023
_chemical_formula_moiety 'C9 H5 O6, C13 H12 N, C13 H11 N'
_chemical_formula_sum 'C35 H28 N2 O6'
_chemical_formula_weight 572.59
_space_group_crystal_system monoclinic
_space_group_IT_number 14
_space_group_name_Hall '-P 2yn'
_space_group_name_H-M_alt 'P 1 21/n 1'
_atom_sites_solution_hydrogens geom
_audit_creation_date 2022-12-15
_audit_creation_method
;
Olex2 1.5
(compiled 2021.12.09 svn.r5202d8cf for OlexSys, GUI svn.r6439)
;
_audit_update_record
;
2022-12-25 deposited with the CCDC.	2023-01-13 downloaded from the CCDC.
;
_cell_angle_alpha 90
_cell_angle_beta 113.343(7)
_cell_angle_gamma 90
_cell_formula_units_Z 4
_cell_length_a 8.6213(5)
_cell_length_b 36.7554(16)
_cell_length_c 9.9466(6)
_cell_measurement_reflns_used 7322
_cell_measurement_temperature 293
_cell_measurement_theta_max 27.0660
_cell_measurement_theta_min 2.2320
_cell_volume 2893.9(3)
_computing_cell_refinement 'CrysAlisPro 1.171.41.93a (Rigaku OD, 2020)'
_computing_data_collection 'CrysAlisPro 1.171.41.93a (Rigaku OD, 2020)'
_computing_data_reduction 'CrysAlisPro 1.171.41.93a (Rigaku OD, 2020)'
_computing_molecular_graphics 'Olex2 1.5 (Dolomanov et al., 2009)'
_computing_publication_material 'Olex2 1.5 (Dolomanov et al., 2009)'
_computing_structure_refinement 'SHELXL 2018/3 (Sheldrick, 2015)'
_computing_structure_solution 'SHELXT 2018/2 (Sheldrick, 2018)'
_diffrn_ambient_temperature 293.00
_diffrn_measured_fraction_theta_full 0.998
_diffrn_measured_fraction_theta_max 0.970
_diffrn_measurement_details
;
List of Runs (angles in degrees, time in seconds):

  # Type    Start    End  Width  t~exp~   \w     \q     \k     \f   Frames
#--------------------------------------------------------------------------
  1  \w   -100.00  80.00   0.50    8.00    --  -10.00  45.00   0.00  360
  2  \w   -100.00 -25.00   0.50    8.00    --  -10.00  45.00  90.00  150
;
_diffrn_measurement_device 'abstract diffractometer'
_diffrn_measurement_device_type 'dtrek-CrysAlisPro-abstract goniometer imported rigaku-d*trek images'
_diffrn_measurement_method '\w scans'
_diffrn_radiation_type MoK\a
_diffrn_radiation_wavelength 0.71073
_diffrn_reflns_av_R_equivalents 0.0295
_diffrn_reflns_av_unetI/netI 0.0326
_diffrn_reflns_Laue_measured_fraction_full 0.998
_diffrn_reflns_Laue_measured_fraction_max 0.970
_diffrn_reflns_limit_h_max 10
_diffrn_reflns_limit_h_min -8
_diffrn_reflns_limit_k_max 43
_diffrn_reflns_limit_k_min -45
_diffrn_reflns_limit_l_max 9
_diffrn_reflns_limit_l_min -12
_diffrn_reflns_number 19065
_diffrn_reflns_point_group_measured_fraction_full 0.998
_diffrn_reflns_point_group_measured_fraction_max 0.970
_diffrn_reflns_theta_full 25.242
_diffrn_reflns_theta_max 26.371
_diffrn_reflns_theta_min 2.216
_exptl_absorpt_coefficient_mu 0.090
_exptl_absorpt_correction_T_max 1.00000
_exptl_absorpt_correction_T_min 0.95216
_exptl_absorpt_correction_type multi-scan
_exptl_absorpt_process_details
;
CrysAlisPro 1.171.41.93a (Rigaku Oxford Diffraction, 2020)
Empirical absorption correction using spherical harmonics,
implemented in SCALE3 ABSPACK scaling algorithm.
;
_exptl_crystal_colour 'clear light colourless'
_exptl_crystal_colour_lustre clear
_exptl_crystal_colour_modifier light
_exptl_crystal_colour_primary colourless
_exptl_crystal_density_diffrn 1.314
_exptl_crystal_description plate
_exptl_crystal_F_000 1200
_exptl_crystal_size_max 0.3
_exptl_crystal_size_mid 0.3
_exptl_crystal_size_min 0.05
_refine_diff_density_max 0.178
_refine_diff_density_min -0.237
_refine_diff_density_rms 0.037
_refine_ls_extinction_method none
_refine_ls_goodness_of_fit_ref 1.075
_refine_ls_hydrogen_treatment constr
_refine_ls_matrix_type full
_refine_ls_number_parameters 408
_refine_ls_number_reflns 5744
_refine_ls_number_restraints 391
_refine_ls_restrained_S_all 1.067
_refine_ls_R_factor_all 0.0989
_refine_ls_R_factor_gt 0.0633
_refine_ls_shift/su_max 0.001
_refine_ls_shift/su_mean 0.000
_refine_ls_structure_factor_coef Fsqd
_refine_ls_weighting_details 'w=1/[\s^2^(Fo^2^)+(0.0644P)^2^+0.8283P] where P=(Fo^2^+2Fc^2^)/3'
_refine_ls_weighting_scheme calc
_refine_ls_wR_factor_gt 0.1399
_refine_ls_wR_factor_ref 0.1597
_reflns_Friedel_coverage 0.000
_reflns_number_gt 4040
_reflns_number_total 5744
_reflns_threshold_expression 'I > 2\s(I)'
_cod_data_source_file d2ce01592g4.cif
_cod_data_source_block 221012_trimesin_4spy4_autored
_cod_depositor_comments 'Adding full bibliography for 7246133.cif.'
_cod_database_code 7246133
_shelx_shelxl_version_number 2018/3
_shelx_space_group_comment
;
The symmetry employed for this shelxl refinement is uniquely defined
by the following loop, which should always be used as a source of
symmetry information in preference to the above space-group names.
They are only intended as comments.
;
_shelx_estimated_absorpt_t_max 0.995
_shelx_estimated_absorpt_t_min 0.973
_olex2_refinement_description
;
1. Fixed Uiso
 At 1.2 times of:
  All C(H) groups, All N(H) groups
 At 1.5 times of:
  All O(H) groups
2. Restrained distances
 C28-C25
 1.54 with sigma of 0.02
 C29-C30
 1.54 with sigma of 0.02
 C29A-C28A
 1.364 with sigma of 0.02
 C28A-C30A
 2.48 with sigma of 0.04
 C29A-C31A
 2.3 with sigma of 0.04
 C31A-C29A
 2.2 with sigma of 0.001
 C29A-C35A
 2.75 with sigma of 0.001
3. Uiso/Uaniso restraints and constraints
C30 \\sim C31 \\sim C35 \\sim C32 \\sim C33 \\sim C29 \\sim C34 \\sim C28 \\sim
C28A \\sim C29A \\sim C30A \\sim C35A \\sim C34A \\sim C33A \\sim C32A \\sim
C31A: within 2A with sigma of 0.04 and sigma for terminal atoms of 0.08 within
2A
Uanis(C31) \\sim Ueq, Uanis(C32) \\sim Ueq, Uanis(C33) \\sim Ueq, Uanis(C34)
\\sim Ueq, Uanis(C35) \\sim Ueq, Uanis(C30) \\sim Ueq: with sigma of 0.1 and
sigma for terminal atoms of 0.2
Uanis(C30) = Uanis(C31) = Uanis(C32) = Uanis(C33) = Uanis(C34) = Uanis(C35)
4. Rigid body (RIGU) restrains
 C30, C31, C32, C33, C34, C35
 with sigma for 1-2 distances of 0.004 and sigma for 1-3 distances of 0.004
 C30, C31, C35, C32, C33, C29, C34, C28, C28A, C29A, C30A, C35A, C34A, C33A,
 C32A, C31A
 with sigma for 1-2 distances of 0.004 and sigma for 1-3 distances of 0.004
5. Others
 Sof(C28A)=Sof(H28A)=Sof(C29A)=Sof(H29A)=Sof(C30A)=Sof(C31A)=Sof(H31A)=
 Sof(C32A)=Sof(H32A)=Sof(C33A)=Sof(H33A)=Sof(C34A)=Sof(H34A)=Sof(C35A)=
 Sof(H35A)=1-FVAR(1)
 Sof(C30)=Sof(C35)=Sof(H35)=Sof(C34)=Sof(H34)=Sof(C33)=Sof(H33)=Sof(C32)=
 Sof(H32)=Sof(C31)=Sof(H31)=Sof(C29)=Sof(H29)=Sof(C28)=Sof(H28)=FVAR(1)
6.a Aromatic/amide H refined with riding coordinates:
 N1(H1), C2(H2), C6(H6), C4(H4), C15(H15), C16(H16), C14(H14), C13(H13),
 C35(H35), C34(H34), C33(H33), C32(H32), C31(H31), C11(H11), C10(H10), C22(H22),
  C27(H27), C18(H18), C20(H20), C23(H23), C26(H26), C19(H19), C24(H24),
 C21(H21), C29(H29), C28(H28), C28A(H28A), C29A(H29A), C31A(H31A), C32A(H32A),
 C33A(H33A), C34A(H34A), C35A(H35A)
6.b Fitted hexagon refined as free rotating group:
 C30(C35,C34,C33,C32,C31), C30A(C31A,C32A,C33A,C34A,C35A)
6.c Tetrahedral OH refined with riding coordinates:
 O5(H5)
6.d Idealised tetrahedral OH refined as rotating group:
 O3(H3)
;
_olex2_submission_special_instructions 'No special instructions were received'
_oxdiff_exptl_absorpt_empirical_details
;
Empirical correction (ABSPACK) includes:
- Absorption correction using spherical harmonics
- Frame scaling
- Detector area scaling
;

loop_
_space_group_symop_operation_xyz
'x, y, z'
'-x+1/2, y+1/2, -z+1/2'
'-x, -y, -z'
'x-1/2, -y-1/2, z-1/2'

loop_
_atom_site_label
_atom_site_type_symbol
_atom_site_fract_x
_atom_site_fract_y
_atom_site_fract_z
_atom_site_U_iso_or_equiv
_atom_site_adp_type
_atom_site_occupancy
_atom_site_site_symmetry_order
_atom_site_calc_flag
_atom_site_refinement_flags_posn
_atom_site_refinement_flags_adp
_atom_site_refinement_flags_occupancy
_atom_site_disorder_assembly
_atom_site_disorder_group
O1 O 0.15935(17) 0.44237(4) 0.21340(18) 0.0563(4) Uani 1 1 d . . . . .
O2 O 0.39865(18) 0.47290(4) 0.2812(2) 0.0633(5) Uani 1 1 d . . . . .
O5 O 0.4570(2) 0.28279(4) 0.2011(2) 0.0816(6) Uani 1 1 d . . . . .
H5 H 0.408745 0.263152 0.192113 0.122 Uiso 1 1 calc R U . . .
O6 O 0.2008(2) 0.30460(5) 0.1528(2) 0.0797(6) Uani 1 1 d . . . . .
O3 O 0.8825(2) 0.42275(5) 0.2298(3) 0.0861(7) Uani 1 1 d . . . . .
H3 H 0.974383 0.423794 0.223518 0.129 Uiso 1 1 calc R U . . .
N1 N 0.2305(2) 0.53202(5) 0.2728(2) 0.0544(5) Uani 1 1 d . . . . .
H1 H 0.286974 0.512519 0.275922 0.065 Uiso 1 1 calc R U . . .
O4 O 0.9145(2) 0.36455(5) 0.2031(3) 0.0889(7) Uani 1 1 d . . . . .
C1 C 0.4068(2) 0.41086(5) 0.2275(2) 0.0382(5) Uani 1 1 d . . . . .
C9 C 0.3129(2) 0.44421(6) 0.2416(2) 0.0409(5) Uani 1 1 d . . . . .
C3 C 0.6594(2) 0.38491(5) 0.2160(2) 0.0395(5) Uani 1 1 d . . . . .
C2 C 0.5690(2) 0.41474(6) 0.2309(2) 0.0408(5) Uani 1 1 d . . . . .
H2 H 0.617471 0.437751 0.243273 0.049 Uiso 1 1 calc R U . . .
C6 C 0.3357(3) 0.37627(5) 0.2091(2) 0.0414(5) Uani 1 1 d . . . . .
H6 H 0.226724 0.373316 0.204879 0.050 Uiso 1 1 calc R U . . .
N2 N 0.3281(3) 0.21998(5) 0.2059(3) 0.0660(6) Uani 1 1 d . . . . .
C4 C 0.5889(3) 0.35047(6) 0.2008(2) 0.0441(5) Uani 1 1 d . . . . .
H4 H 0.649962 0.330295 0.193118 0.053 Uiso 1 1 calc R U . . .
C5 C 0.4268(2) 0.34603(6) 0.1968(2) 0.0427(5) Uani 1 1 d . . . . .
C7 C 0.8312(3) 0.38917(6) 0.2155(2) 0.0455(5) Uani 1 1 d . . . . .
C8 C 0.3492(3) 0.30888(6) 0.1812(3) 0.0525(6) Uani 1 1 d . . . . .
C12 C 0.0439(3) 0.59374(6) 0.2621(2) 0.0463(5) Uani 1 1 d . . . . .
C15 C -0.0578(3) 0.62606(6) 0.2510(3) 0.0527(6) Uani 1 1 d . . . . .
H15 H -0.125597 0.633824 0.156934 0.063 Uiso 1 1 calc R U . . .
C17 C -0.1628(3) 0.67836(6) 0.3511(3) 0.0540(6) Uani 1 1 d . . . . .
C16 C -0.0640(3) 0.64545(6) 0.3598(3) 0.0541(6) Uani 1 1 d . . . . .
H16 H 0.002355 0.637254 0.453496 0.065 Uiso 1 1 calc R U . . .
C14 C 0.2488(3) 0.54890(6) 0.3966(3) 0.0568(6) Uani 1 1 d . . . . .
H14 H 0.324927 0.539872 0.485691 0.068 Uiso 1 1 calc R U . . .
C13 C 0.1568(3) 0.57936(6) 0.3942(3) 0.0547(6) Uani 1 1 d . . . . .
H13 H 0.169710 0.590618 0.481735 0.066 Uiso 1 1 calc R U . . .
C30 C -0.0950(10) 0.07187(16) 0.2346(9) 0.0692(11) Uani 0.524(7) 1 d DG U P A 1
C35 C -0.0819(8) 0.05253(18) 0.3588(6) 0.0692(11) Uani 0.524(7) 1 d G U P A 1
H35 H -0.005639 0.059919 0.450622 0.083 Uiso 0.524(7) 1 calc R U P A 1
C34 C -0.1829(7) 0.02214(16) 0.3456(5) 0.0692(11) Uani 0.524(7) 1 d G U P A 1
H34 H -0.174155 0.009201 0.428697 0.083 Uiso 0.524(7) 1 calc R U P A 1
C33 C -0.2970(6) 0.01109(11) 0.2084(6) 0.0692(11) Uani 0.524(7) 1 d G U P A 1
H33 H -0.364515 -0.009241 0.199584 0.083 Uiso 0.524(7) 1 calc R U P A 1
C32 C -0.3101(7) 0.03043(17) 0.0842(4) 0.0692(11) Uani 0.524(7) 1 d G U P A 1
H32 H -0.386361 0.023035 -0.007606 0.083 Uiso 0.524(7) 1 calc R U P A 1
C31 C -0.2091(10) 0.06082(19) 0.0974(6) 0.0692(11) Uani 0.524(7) 1 d G U P A 1
H31 H -0.217846 0.073754 0.014315 0.083 Uiso 0.524(7) 1 calc R U P A 1
C11 C 0.0330(3) 0.57565(7) 0.1365(3) 0.0587(6) Uani 1 1 d . . . . .
H11 H -0.038742 0.584503 0.045380 0.070 Uiso 1 1 calc R U . . .
C10 C 0.1252(3) 0.54519(7) 0.1441(3) 0.0622(7) Uani 1 1 d . . . . .
H10 H 0.114766 0.533348 0.058338 0.075 Uiso 1 1 calc R U . . .
C22 C -0.1586(3) 0.69430(7) 0.4791(3) 0.0667(7) Uani 1 1 d . . . . .
H22 H -0.094806 0.683650 0.568945 0.080 Uiso 1 1 calc R U . . .
C27 C 0.3644(4) 0.20394(8) 0.3323(3) 0.0712(8) Uani 1 1 d . . . . .
H27 H 0.450974 0.213711 0.413911 0.085 Uiso 1 1 calc R U . . .
C18 C -0.2592(3) 0.69495(7) 0.2192(3) 0.0696(7) Uani 1 1 d . . . . .
H18 H -0.264315 0.684657 0.132166 0.083 Uiso 1 1 calc R U . . .
C25 C 0.1582(4) 0.15829(7) 0.2348(4) 0.0752(8) Uani 1 1 d D . . . .
C20 C -0.3415(4) 0.74193(8) 0.3430(4) 0.0838(9) Uani 1 1 d . . . . .
H20 H -0.400369 0.763300 0.340480 0.101 Uiso 1 1 calc R U . . .
C23 C 0.2082(4) 0.20509(8) 0.0905(3) 0.0763(8) Uani 1 1 d . . . . .
H23 H 0.181344 0.215766 -0.000722 0.092 Uiso 1 1 calc R U . . .
C26 C 0.2840(4) 0.17408(8) 0.3519(4) 0.0783(8) Uani 1 1 d . . . . .
H26 H 0.314316 0.164290 0.445127 0.094 Uiso 1 1 calc R U . . .
C19 C -0.3480(4) 0.72649(8) 0.2149(4) 0.0827(9) Uani 1 1 d . . . . .
H19 H -0.412046 0.737293 0.125462 0.099 Uiso 1 1 calc R U . . .
C24 C 0.1216(4) 0.17455(8) 0.0998(4) 0.0804(8) Uani 1 1 d . . . . .
H24 H 0.038645 0.164766 0.015823 0.097 Uiso 1 1 calc R U . . .
C21 C -0.2477(4) 0.72563(8) 0.4746(4) 0.0825(9) Uani 1 1 d . . . . .
H21 H -0.244371 0.735851 0.561259 0.099 Uiso 1 1 calc R U . . .
C29 C -0.0353(8) 0.1052(2) 0.1776(6) 0.0568(18) Uani 0.524(7) 1 d D U P A 1
H29 H -0.077618 0.111215 0.078704 0.068 Uiso 0.524(7) 1 calc R U P A 1
C28 C 0.0920(7) 0.12677(13) 0.2886(6) 0.0449(14) Uani 0.524(7) 1 d D U P A 1
H28 H 0.130100 0.121188 0.387662 0.054 Uiso 0.524(7) 1 calc R U P A 1
C28A C 0.0293(12) 0.1266(2) 0.1865(13) 0.091(3) Uani 0.476(7) 1 d D U P A 2
H28A H -0.043523 0.126549 0.088145 0.109 Uiso 0.476(7) 1 calc R U P A 2
C29A C 0.0125(9) 0.10486(15) 0.2508(8) 0.074(2) Uani 0.476(7) 1 d D U P A 2
H29A H 0.090520 0.105432 0.347467 0.089 Uiso 0.476(7) 1 calc R U P A 2
C30A C -0.1102(8) 0.07318(13) 0.2198(5) 0.0496(16) Uani 0.476(7) 1 d DG U P A 2
C31A C -0.0754(7) 0.06346(14) 0.3640(5) 0.071(2) Uani 0.476(7) 1 d DG U P A 2
H31A H -0.000995 0.077352 0.440482 0.085 Uiso 0.476(7) 1 calc R U P A 2
C32A C -0.1518(7) 0.03296(12) 0.3937(6) 0.0675(17) Uani 0.476(7) 1 d G U P A 2
H32A H -0.128488 0.026453 0.490145 0.081 Uiso 0.476(7) 1 calc R U P A 2
C33A C -0.2630(7) 0.01219(9) 0.2793(8) 0.0564(17) Uani 0.476(7) 1 d G U P A 2
H33A H -0.314124 -0.008215 0.299240 0.068 Uiso 0.476(7) 1 calc R U P A 2
C34A C -0.2979(7) 0.02191(14) 0.1352(7) 0.074(2) Uani 0.476(7) 1 d G U P A 2
H34A H -0.372269 0.008016 0.058670 0.089 Uiso 0.476(7) 1 calc R U P A 2
C35A C -0.2215(8) 0.05241(16) 0.1054(5) 0.0656(19) Uani 0.476(7) 1 d DG U P A 2
H35A H -0.244778 0.058915 0.009004 0.079 Uiso 0.476(7) 1 calc R U P A 2

loop_
_atom_site_aniso_label
_atom_site_aniso_U_11
_atom_site_aniso_U_22
_atom_site_aniso_U_33
_atom_site_aniso_U_23
_atom_site_aniso_U_13
_atom_site_aniso_U_12
O1 0.0360(8) 0.0557(10) 0.0827(12) -0.0085(8) 0.0294(8) -0.0029(7)
O2 0.0425(9) 0.0431(9) 0.1083(14) -0.0174(9) 0.0341(9) -0.0046(7)
O5 0.0641(11) 0.0382(9) 0.1476(19) -0.0002(10) 0.0474(12) -0.0005(9)
O6 0.0525(11) 0.0494(10) 0.1353(17) -0.0050(10) 0.0350(11) -0.0104(8)
O3 0.0574(11) 0.0518(11) 0.175(2) -0.0203(12) 0.0731(13) -0.0093(9)
N1 0.0471(11) 0.0412(10) 0.0775(15) -0.0093(10) 0.0275(11) 0.0019(9)
O4 0.0625(11) 0.0592(11) 0.167(2) -0.0133(12) 0.0694(13) 0.0048(9)
C1 0.0350(10) 0.0406(11) 0.0400(11) -0.0022(9) 0.0161(9) -0.0016(9)
C9 0.0356(11) 0.0437(12) 0.0470(12) -0.0054(9) 0.0202(9) -0.0032(10)
C3 0.0354(10) 0.0436(12) 0.0409(11) -0.0015(9) 0.0166(9) 0.0010(9)
C2 0.0365(11) 0.0405(11) 0.0468(12) -0.0029(9) 0.0179(9) -0.0031(9)
C6 0.0363(10) 0.0449(12) 0.0440(12) 0.0002(9) 0.0170(9) -0.0024(9)
N2 0.0613(13) 0.0439(12) 0.0936(18) 0.0028(12) 0.0316(13) 0.0058(10)
C4 0.0441(12) 0.0405(12) 0.0495(12) -0.0014(10) 0.0205(10) 0.0031(10)
C5 0.0403(11) 0.0419(12) 0.0455(12) 0.0004(9) 0.0165(10) -0.0032(9)
C7 0.0392(11) 0.0453(13) 0.0556(13) -0.0052(10) 0.0226(10) 0.0018(10)
C8 0.0514(14) 0.0429(13) 0.0646(15) -0.0009(11) 0.0245(12) -0.0021(11)
C12 0.0436(12) 0.0441(12) 0.0510(13) -0.0046(10) 0.0188(10) -0.0023(10)
C15 0.0519(13) 0.0494(13) 0.0550(14) -0.0009(11) 0.0193(11) 0.0062(11)
C17 0.0493(13) 0.0457(13) 0.0701(16) -0.0020(12) 0.0270(12) 0.0017(11)
C16 0.0542(14) 0.0509(14) 0.0594(15) 0.0000(11) 0.0248(12) 0.0045(11)
C14 0.0548(14) 0.0552(14) 0.0596(15) 0.0031(12) 0.0220(12) 0.0065(12)
C13 0.0623(14) 0.0528(14) 0.0509(14) -0.0051(11) 0.0242(12) 0.0083(12)
C30 0.072(2) 0.0616(18) 0.073(2) -0.0120(14) 0.0279(17) -0.0055(15)
C35 0.072(2) 0.0616(18) 0.073(2) -0.0120(14) 0.0279(17) -0.0055(15)
C34 0.072(2) 0.0616(18) 0.073(2) -0.0120(14) 0.0279(17) -0.0055(15)
C33 0.072(2) 0.0616(18) 0.073(2) -0.0120(14) 0.0279(17) -0.0055(15)
C32 0.072(2) 0.0616(18) 0.073(2) -0.0120(14) 0.0279(17) -0.0055(15)
C31 0.072(2) 0.0616(18) 0.073(2) -0.0120(14) 0.0279(17) -0.0055(15)
C11 0.0567(14) 0.0595(15) 0.0519(14) -0.0065(12) 0.0132(11) 0.0096(12)
C10 0.0612(15) 0.0620(16) 0.0605(16) -0.0165(13) 0.0212(13) 0.0009(13)
C22 0.0637(16) 0.0639(16) 0.0719(17) -0.0121(13) 0.0262(14) 0.0074(13)
C27 0.0720(18) 0.0613(17) 0.078(2) -0.0162(15) 0.0272(15) 0.0101(15)
C18 0.0756(18) 0.0662(17) 0.0736(18) 0.0053(14) 0.0367(15) 0.0171(14)
C25 0.082(2) 0.0423(14) 0.126(3) 0.0025(17) 0.067(2) 0.0052(14)
C20 0.078(2) 0.0573(17) 0.126(3) -0.0042(18) 0.051(2) 0.0168(15)
C23 0.0750(19) 0.0750(19) 0.0767(19) 0.0173(16) 0.0278(16) 0.0080(16)
C26 0.104(2) 0.0639(19) 0.086(2) 0.0113(16) 0.057(2) 0.0222(18)
C19 0.083(2) 0.0703(19) 0.101(2) 0.0193(17) 0.0436(18) 0.0262(16)
C24 0.0640(18) 0.074(2) 0.094(2) -0.0173(18) 0.0213(16) -0.0109(15)
C21 0.0778(19) 0.0733(19) 0.101(2) -0.0258(18) 0.0402(18) 0.0117(16)
C29 0.046(4) 0.071(4) 0.040(3) -0.008(3) 0.002(3) -0.001(3)
C28 0.051(3) 0.046(3) 0.031(2) -0.002(2) 0.010(2) -0.004(2)
C28A 0.080(6) 0.055(4) 0.145(8) 0.002(5) 0.052(6) 0.000(4)
C29A 0.050(5) 0.052(4) 0.115(7) -0.022(4) 0.025(5) -0.005(3)
C30A 0.035(3) 0.045(3) 0.077(4) -0.017(3) 0.031(3) -0.005(2)
C31A 0.078(4) 0.058(4) 0.070(4) -0.013(3) 0.021(3) -0.013(3)
C32A 0.085(4) 0.046(3) 0.071(4) -0.017(3) 0.031(3) -0.019(3)
C33A 0.058(3) 0.040(3) 0.079(4) -0.024(3) 0.036(3) -0.018(2)
C34A 0.059(4) 0.093(5) 0.069(4) -0.035(4) 0.024(3) -0.025(4)
C35A 0.059(3) 0.080(5) 0.064(4) -0.016(3) 0.030(3) -0.023(4)

loop_
_atom_type_symbol
_atom_type_description
_atom_type_scat_dispersion_real
_atom_type_scat_dispersion_imag
_atom_type_scat_source
C C 0.0033 0.0016 'International Tables Vol C Tables 4.2.6.8 and 6.1.1.4'
H H 0.0000 0.0000 'International Tables Vol C Tables 4.2.6.8 and 6.1.1.4'
N N 0.0061 0.0033 'International Tables Vol C Tables 4.2.6.8 and 6.1.1.4'
O O 0.0106 0.0060 'International Tables Vol C Tables 4.2.6.8 and 6.1.1.4'

loop_
_geom_angle_atom_site_label_1
_geom_angle_atom_site_label_2
_geom_angle_atom_site_label_3
_geom_angle
_geom_angle_site_symmetry_1
_geom_angle_site_symmetry_3
_geom_angle_publ_flag
C8 O5 H5 109.5 . . ?
C7 O3 H3 109.5 . . ?
C14 N1 H1 119.8 . . ?
C14 N1 C10 120.3(2) . . ?
C10 N1 H1 119.8 . . ?
C2 C1 C9 119.10(18) . . ?
C6 C1 C9 122.06(17) . . ?
C6 C1 C2 118.84(18) . . ?
O1 C9 O2 123.92(19) . . ?
O1 C9 C1 119.94(18) . . ?
O2 C9 C1 116.14(17) . . ?
C2 C3 C7 121.24(18) . . ?
C4 C3 C2 119.50(18) . . ?
C4 C3 C7 119.26(18) . . ?
C1 C2 H2 119.4 . . ?
C3 C2 C1 121.22(19) . . ?
C3 C2 H2 119.4 . . ?
C1 C6 H6 119.8 . . ?
C1 C6 C5 120.39(18) . . ?
C5 C6 H6 119.8 . . ?
C27 N2 C23 117.0(2) . . ?
C3 C4 H4 119.9 . . ?
C3 C4 C5 120.15(19) . . ?
C5 C4 H4 119.9 . . ?
C6 C5 C8 119.42(18) . . ?
C4 C5 C6 119.87(19) . . ?
C4 C5 C8 120.71(19) . . ?
O3 C7 C3 113.25(18) . . ?
O4 C7 O3 122.7(2) . . ?
O4 C7 C3 124.1(2) . . ?
O5 C8 C5 113.3(2) . . ?
O6 C8 O5 124.7(2) . . ?
O6 C8 C5 122.0(2) . . ?
C13 C12 C15 123.8(2) . . ?
C11 C12 C15 120.0(2) . . ?
C11 C12 C13 116.2(2) . . ?
C12 C15 H15 116.5 . . ?
C16 C15 C12 126.9(2) . . ?
C16 C15 H15 116.5 . . ?
C22 C17 C16 119.5(2) . . ?
C18 C17 C16 122.5(2) . . ?
C18 C17 C22 118.0(2) . . ?
C15 C16 C17 127.8(2) . . ?
C15 C16 H16 116.1 . . ?
C17 C16 H16 116.1 . . ?
N1 C14 H14 119.7 . . ?
N1 C14 C13 120.7(2) . . ?
C13 C14 H14 119.7 . . ?
C12 C13 H13 119.6 . . ?
C14 C13 C12 120.7(2) . . ?
C14 C13 H13 119.6 . . ?
C35 C30 C31 120.0 . . ?
C35 C30 C29 145.3(6) . . ?
C31 C30 C29 94.6(6) . . ?
C30 C35 H35 120.0 . . ?
C30 C35 C34 120.0 . . ?
C34 C35 H35 120.0 . . ?
C35 C34 H34 120.0 . . ?
C33 C34 C35 120.0 . . ?
C33 C34 H34 120.0 . . ?
C34 C33 H33 120.0 . . ?
C34 C33 C32 120.0 . . ?
C32 C33 H33 120.0 . . ?
C33 C32 H32 120.0 . . ?
C31 C32 C33 120.0 . . ?
C31 C32 H32 120.0 . . ?
C30 C31 H31 120.0 . . ?
C32 C31 C30 120.0 . . ?
C32 C31 H31 120.0 . . ?
C12 C11 H11 119.5 . . ?
C10 C11 C12 121.1(2) . . ?
C10 C11 H11 119.5 . . ?
N1 C10 C11 121.0(2) . . ?
N1 C10 H10 119.5 . . ?
C11 C10 H10 119.5 . . ?
C17 C22 H22 119.6 . . ?
C21 C22 C17 120.8(3) . . ?
C21 C22 H22 119.6 . . ?
N2 C27 H27 117.9 . . ?
N2 C27 C26 124.3(3) . . ?
C26 C27 H27 117.9 . . ?
C17 C18 H18 119.4 . . ?
C19 C18 C17 121.1(3) . . ?
C19 C18 H18 119.4 . . ?
C26 C25 C24 116.2(3) . . ?
C26 C25 C28 108.3(3) . . ?
C26 C25 C28A 144.4(5) . . ?
C24 C25 C28 135.5(4) . . ?
C24 C25 C28A 99.4(5) . . ?
C19 C20 H20 120.2 . . ?
C21 C20 H20 120.2 . . ?
C21 C20 C19 119.7(3) . . ?
N2 C23 H23 118.6 . . ?
N2 C23 C24 122.7(3) . . ?
C24 C23 H23 118.6 . . ?
C27 C26 C25 120.0(3) . . ?
C27 C26 H26 120.0 . . ?
C25 C26 H26 120.0 . . ?
C18 C19 H19 120.0 . . ?
C20 C19 C18 120.0(3) . . ?
C20 C19 H19 120.0 . . ?
C25 C24 H24 120.1 . . ?
C23 C24 C25 119.8(3) . . ?
C23 C24 H24 120.1 . . ?
C22 C21 C20 120.4(3) . . ?
C22 C21 H21 119.8 . . ?
C20 C21 H21 119.8 . . ?
C30 C29 H29 122.5 . . ?
C28 C29 C30 115.0(6) . . ?
C28 C29 H29 122.5 . . ?
C25 C28 H28 122.0 . . ?
C29 C28 C25 116.0(5) . . ?
C29 C28 H28 122.0 . . ?
C25 C28A H28A 115.6 . . ?
C29A C28A C25 128.9(11) . . ?
C29A C28A H28A 115.6 . . ?
C28A C29A H29A 112.8 . . ?
C28A C29A C30A 134.4(9) . . ?
C30A C29A H29A 112.8 . . ?
C31A C30A C29A 98.00(6) . . ?
C31A C30A C35A 120.0 . . ?
C35A C30A C29A 141.77(7) . . ?
C30A C31A H31A 120.0 . . ?
C32A C31A C30A 120.0 . . ?
C32A C31A H31A 120.0 . . ?
C31A C32A H32A 120.0 . . ?
C31A C32A C33A 120.0 . . ?
C33A C32A H32A 120.0 . . ?
C32A C33A H33A 120.0 . . ?
C34A C33A C32A 120.0 . . ?
C34A C33A H33A 120.0 . . ?
C33A C34A H34A 120.0 . . ?
C33A C34A C35A 120.0 . . ?
C35A C34A H34A 120.0 . . ?
C30A C35A H35A 120.0 . . ?
C34A C35A C30A 120.0 . . ?
C34A C35A H35A 120.0 . . ?

loop_
_geom_bond_atom_site_label_1
_geom_bond_atom_site_label_2
_geom_bond_distance
_geom_bond_site_symmetry_2
_geom_bond_publ_flag
O1 C9 1.242(2) . ?
O2 C9 1.258(2) . ?
O5 H5 0.8200 . ?
O5 C8 1.295(3) . ?
O6 C8 1.206(3) . ?
O3 H3 0.8200 . ?
O3 C7 1.300(3) . ?
N1 H1 0.8600 . ?
N1 C14 1.331(3) . ?
N1 C10 1.333(3) . ?
O4 C7 1.192(3) . ?
C1 C9 1.506(3) . ?
C1 C2 1.392(3) . ?
C1 C6 1.392(3) . ?
C3 C2 1.387(3) . ?
C3 C4 1.386(3) . ?
C3 C7 1.491(3) . ?
C2 H2 0.9300 . ?
C6 H6 0.9300 . ?
C6 C5 1.394(3) . ?
N2 C27 1.310(4) . ?
N2 C23 1.321(4) . ?
C4 H4 0.9300 . ?
C4 C5 1.392(3) . ?
C5 C8 1.501(3) . ?
C12 C15 1.454(3) . ?
C12 C13 1.393(3) . ?
C12 C11 1.385(3) . ?
C15 H15 0.9300 . ?
C15 C16 1.314(3) . ?
C17 C16 1.462(3) . ?
C17 C22 1.389(3) . ?
C17 C18 1.385(4) . ?
C16 H16 0.9300 . ?
C14 H14 0.9300 . ?
C14 C13 1.367(3) . ?
C13 H13 0.9300 . ?
C30 C35 1.3900 . ?
C30 C31 1.3900 . ?
C30 C29 1.523(7) . ?
C35 H35 0.9300 . ?
C35 C34 1.3900 . ?
C34 H34 0.9300 . ?
C34 C33 1.3900 . ?
C33 H33 0.9300 . ?
C33 C32 1.3900 . ?
C32 H32 0.9300 . ?
C32 C31 1.3900 . ?
C31 H31 0.9300 . ?
C11 H11 0.9300 . ?
C11 C10 1.358(3) . ?
C10 H10 0.9300 . ?
C22 H22 0.9300 . ?
C22 C21 1.375(4) . ?
C27 H27 0.9300 . ?
C27 C26 1.353(4) . ?
C18 H18 0.9300 . ?
C18 C19 1.380(4) . ?
C25 C26 1.367(4) . ?
C25 C24 1.388(4) . ?
C25 C28 1.482(5) . ?
C25 C28A 1.548(9) . ?
C20 H20 0.9300 . ?
C20 C19 1.375(4) . ?
C20 C21 1.375(4) . ?
C23 H23 0.9300 . ?
C23 C24 1.371(4) . ?
C26 H26 0.9300 . ?
C19 H19 0.9300 . ?
C24 H24 0.9300 . ?
C21 H21 0.9300 . ?
C29 H29 0.9300 . ?
C29 C28 1.447(8) . ?
C28 H28 0.9300 . ?
C28A H28A 0.9300 . ?
C28A C29A 1.070(10) . ?
C29A H29A 0.9300 . ?
C29A C30A 1.5205 . ?
C30A C31A 1.3900 . ?
C30A C35A 1.3900 . ?
C31A H31A 0.9300 . ?
C31A C32A 1.3900 . ?
C32A H32A 0.9300 . ?
C32A C33A 1.3900 . ?
C33A H33A 0.9300 . ?
C33A C34A 1.3900 . ?
C34A H34A 0.9300 . ?
C34A C35A 1.3900 . ?
C35A H35A 0.9300 . ?

loop_
_geom_torsion_atom_site_label_1
_geom_torsion_atom_site_label_2
_geom_torsion_atom_site_label_3
_geom_torsion_atom_site_label_4
_geom_torsion
_geom_torsion_site_symmetry_1
_geom_torsion_site_symmetry_2
_geom_torsion_site_symmetry_3
_geom_torsion_site_symmetry_4
_geom_torsion_publ_flag
N1 C14 C13 C12 -1.0(4) . . . . ?
C1 C6 C5 C4 -1.0(3) . . . . ?
C1 C6 C5 C8 178.30(19) . . . . ?
C9 C1 C2 C3 -178.99(18) . . . . ?
C9 C1 C6 C5 -179.83(18) . . . . ?
C3 C4 C5 C6 -0.3(3) . . . . ?
C3 C4 C5 C8 -179.65(19) . . . . ?
C2 C1 C9 O1 167.32(19) . . . . ?
C2 C1 C9 O2 -12.0(3) . . . . ?
C2 C1 C6 C5 1.1(3) . . . . ?
C2 C3 C4 C5 1.5(3) . . . . ?
C2 C3 C7 O3 -0.1(3) . . . . ?
C2 C3 C7 O4 -180.0(2) . . . . ?
C6 C1 C9 O1 -11.7(3) . . . . ?
C6 C1 C9 O2 168.96(19) . . . . ?
C6 C1 C2 C3 0.1(3) . . . . ?
C6 C5 C8 O5 -166.6(2) . . . . ?
C6 C5 C8 O6 13.5(3) . . . . ?
N2 C27 C26 C25 1.3(4) . . . . ?
N2 C23 C24 C25 0.6(5) . . . . ?
C4 C3 C2 C1 -1.4(3) . . . . ?
C4 C3 C7 O3 179.6(2) . . . . ?
C4 C3 C7 O4 -0.3(3) . . . . ?
C4 C5 C8 O5 12.8(3) . . . . ?
C4 C5 C8 O6 -167.2(2) . . . . ?
C7 C3 C2 C1 178.30(19) . . . . ?
C7 C3 C4 C5 -178.17(19) . . . . ?
C12 C15 C16 C17 178.8(2) . . . . ?
C12 C11 C10 N1 -0.7(4) . . . . ?
C15 C12 C13 C14 -179.9(2) . . . . ?
C15 C12 C11 C10 -179.3(2) . . . . ?
C17 C22 C21 C20 -0.6(4) . . . . ?
C17 C18 C19 C20 -0.1(5) . . . . ?
C16 C17 C22 C21 178.8(2) . . . . ?
C16 C17 C18 C19 -178.5(3) . . . . ?
C14 N1 C10 C11 -0.9(4) . . . . ?
C13 C12 C15 C16 -2.6(4) . . . . ?
C13 C12 C11 C10 1.5(4) . . . . ?
C30 C35 C34 C33 0.0 . . . . ?
C30 C29 C28 C25 177.1(6) . . . . ?
C35 C30 C31 C32 0.0 . . . . ?
C35 C30 C29 C28 3.5(14) . . . . ?
C35 C34 C33 C32 0.0 . . . . ?
C34 C33 C32 C31 0.0 . . . . ?
C33 C32 C31 C30 0.0 . . . . ?
C31 C30 C35 C34 0.0 . . . . ?
C31 C30 C29 C28 179.8(6) . . . . ?
C11 C12 C15 C16 178.2(2) . . . . ?
C11 C12 C13 C14 -0.6(3) . . . . ?
C10 N1 C14 C13 1.8(4) . . . . ?
C22 C17 C16 C15 177.2(2) . . . . ?
C22 C17 C18 C19 0.4(4) . . . . ?
C27 N2 C23 C24 1.0(4) . . . . ?
C18 C17 C16 C15 -4.0(4) . . . . ?
C18 C17 C22 C21 -0.1(4) . . . . ?
C25 C28A C29A C30A 177.6(7) . . . . ?
C23 N2 C27 C26 -2.0(4) . . . . ?
C26 C25 C24 C23 -1.2(4) . . . . ?
C26 C25 C28 C29 -176.1(5) . . . . ?
C26 C25 C28A C29A -3.6(14) . . . . ?
C19 C20 C21 C22 0.9(5) . . . . ?
C24 C25 C26 C27 0.3(4) . . . . ?
C24 C25 C28 C29 4.6(7) . . . . ?
C24 C25 C28A C29A 175.6(9) . . . . ?
C21 C20 C19 C18 -0.6(5) . . . . ?
C29 C30 C35 C34 175.7(12) . . . . ?
C29 C30 C31 C32 -177.6(7) . . . . ?
C28 C25 C26 C27 -179.2(3) . . . . ?
C28 C25 C24 C23 178.1(4) . . . . ?
C28A C25 C26 C27 179.4(5) . . . . ?
C28A C25 C24 C23 179.4(4) . . . . ?
C28A C29A C30A C31A -166.2(11) . . . . ?
C28A C29A C30A C35A 20.0(17) . . . . ?
C29A C30A C31A C32A -175.6(6) . . . . ?
C29A C30A C35A C34A 173.0(9) . . . . ?
C30A C31A C32A C33A 0.0 . . . . ?
C31A C30A C35A C34A 0.0 . . . . ?
C31A C32A C33A C34A 0.0 . . . . ?
C32A C33A C34A C35A 0.0 . . . . ?
C33A C34A C35A C30A 0.0 . . . . ?
C35A C30A C31A C32A 0.0 . . . . ?
